data_1507741
loop_
_publ_author_name
'Weinstabl, Harald'
'Gaich, Tanja'
'Mulzer, Johann'

_publ_section_title
;
 Application of the rodriguez-pattenden photo-ring contraction: total
 synthesis and configurational reassignment of 11-gorgiacerol and
 11-epigorgiacerol.
;
_journal_issue 11
_journal_name_full 'Organic letters'
_journal_page_first 2834
_journal_page_last 2837
_journal_paper_doi 10.1021/ol301068h
_journal_volume 14
_journal_year 2012
_chemical_absolute_configuration syn
_chemical_formula_moiety 'C21 H24 O6'
_chemical_formula_sum 'C21 H24 O6'
_chemical_formula_weight 372.40
_chemical_name_common 11-Gorgiacerol
_chemical_name_systematic
; 
 ? 
;
_space_group_IT_number 19
_symmetry_cell_setting orthorhombic
_symmetry_space_group_name_Hall 'P 2ac 2ab'
_symmetry_space_group_name_H-M 'P 21 21 21'
_atom_sites_solution_hydrogens geom
_atom_sites_solution_primary direct
_atom_sites_solution_secondary difmap
_audit_creation_method SHELXL-97
_cell_angle_alpha 90.00
_cell_angle_beta 90.00
_cell_angle_gamma 90.00
_cell_formula_units_Z 4
_cell_length_a 5.7593(2)
_cell_length_b 8.8488(3)
_cell_length_c 36.9618(11)
_cell_measurement_reflns_used 9455
_cell_measurement_temperature 100(2)
_cell_measurement_theta_max 28.84
_cell_measurement_theta_min 2.37
_cell_volume 1883.68(11)
_computing_cell_refinement 'Bruker SAINT'
_computing_data_collection 'Bruker APEX2'
_computing_data_reduction 'Bruker SAINT'
_computing_molecular_graphics 'Bruker SHELXTL'
_computing_publication_material 'Bruker SHELXTL'
_computing_structure_refinement 'SHELXL-97 (Sheldrick, 2008)'
_computing_structure_solution 'SHELXS-97 (Sheldrick, 2008)'
_diffrn_ambient_temperature 100(2)
_diffrn_measured_fraction_theta_full 0.998
_diffrn_measured_fraction_theta_max 0.998
_diffrn_measurement_device_type 'Bruker APEX-II CCD'
_diffrn_measurement_method '\f and \w scans'
_diffrn_radiation_monochromator graphite
_diffrn_radiation_source 'fine-focus sealed tube'
_diffrn_radiation_type MoK\a
_diffrn_radiation_wavelength 0.71073
_diffrn_reflns_av_R_equivalents 0.2169
_diffrn_reflns_av_sigmaI/netI 0.0981
_diffrn_reflns_limit_h_max 8
_diffrn_reflns_limit_h_min -7
_diffrn_reflns_limit_k_max 12
_diffrn_reflns_limit_k_min -12
_diffrn_reflns_limit_l_max 52
_diffrn_reflns_limit_l_min -52
_diffrn_reflns_number 57947
_diffrn_reflns_theta_full 30.11
_diffrn_reflns_theta_max 30.11
_diffrn_reflns_theta_min 2.20
_exptl_absorpt_coefficient_mu 0.096
_exptl_absorpt_correction_T_max 0.9971
_exptl_absorpt_correction_T_min 0.9359
_exptl_absorpt_correction_type multi-scan
_exptl_absorpt_process_details SADABS
_exptl_crystal_colour colorless
_exptl_crystal_density_diffrn 1.313
_exptl_crystal_density_method 'not measured'
_exptl_crystal_description plate
_exptl_crystal_F_000 792
_exptl_crystal_size_max 0.70
_exptl_crystal_size_mid 0.30
_exptl_crystal_size_min 0.03
_refine_diff_density_max 0.256
_refine_diff_density_min -0.278
_refine_diff_density_rms 0.061
_refine_ls_abs_structure_details 'Flack H D (1983), Acta Cryst. A39, 876-881'
_refine_ls_abs_structure_Flack 0.4(11)
_refine_ls_extinction_method none
_refine_ls_goodness_of_fit_ref 0.979
_refine_ls_hydrogen_treatment constr
_refine_ls_matrix_type full
_refine_ls_number_parameters 251
_refine_ls_number_reflns 5533
_refine_ls_number_restraints 1
_refine_ls_restrained_S_all 0.979
_refine_ls_R_factor_all 0.0963
_refine_ls_R_factor_gt 0.0603
_refine_ls_shift/su_max 0.001
_refine_ls_shift/su_mean 0.000
_refine_ls_structure_factor_coef Fsqd
_refine_ls_weighting_details 'calc w=1/[\s^2^(Fo^2^)+(0.0646P)^2^+0.0000P] where P=(Fo^2^+2Fc^2^)/3'
_refine_ls_weighting_scheme calc
_refine_ls_wR_factor_gt 0.1257
_refine_ls_wR_factor_ref 0.1369
_reflns_number_gt 3766
_reflns_number_total 5533
_reflns_threshold_expression >2sigma(I)
_cod_data_source_file ol301068h_si_001.cif
_cod_data_source_block HAWE029
_cod_original_sg_symbol_H-M P212121
_cod_database_code 1507741

loop_
_symmetry_equiv_pos_as_xyz
'x, y, z'
'-x+1/2, -y, z+1/2'
'-x, y+1/2, -z+1/2'
'x+1/2, -y+1/2, -z'

loop_
_atom_site_label
_atom_site_type_symbol
_atom_site_fract_x
_atom_site_fract_y
_atom_site_fract_z
_atom_site_U_iso_or_equiv
_atom_site_adp_type
_atom_site_occupancy
_atom_site_symmetry_multiplicity
_atom_site_calc_flag
_atom_site_refinement_flags
_atom_site_disorder_assembly
_atom_site_disorder_group
O1 O 1.0557(3) 0.33169(17) 0.88637(4) 0.0224(3) Uani 1 1 d . A .
O2 O 1.0521(3) 0.24837(16) 0.96335(4) 0.0229(3) Uani 1 1 d . A .
O3 O 1.1630(3) 0.01686(17) 0.94669(4) 0.0273(4) Uani 1 1 d . . .
O4 O 0.7782(3) -0.15506(17) 0.91728(5) 0.0308(4) Uani 1 1 d . . .
H4 H 0.9230 -0.1523 0.9199 0.046 Uiso 1 1 calc R . .
O5 O 0.7715(4) 0.3199(3) 0.78025(5) 0.0717(8) Uani 1 1 d . . .
O6 O 0.5987(4) 0.5295(3) 0.79974(5) 0.0586(6) Uani 1 1 d D . .
C1 C 1.0133(4) 0.0204(3) 0.85599(6) 0.0242(5) Uani 1 1 d . A .
H1 H 1.1027 0.0174 0.8792 0.029 Uiso 1 1 calc R . .
C2 C 1.0922(4) 0.1633(3) 0.83535(6) 0.0287(5) Uani 1 1 d . . .
H2A H 1.2640 0.1673 0.8353 0.034 Uiso 1 1 calc R . .
H2B H 1.0398 0.1558 0.8099 0.034 Uiso 1 1 calc R . .
C3 C 1.0017(4) 0.3046(3) 0.85109(5) 0.0248(5) Uani 1 1 d . A .
C4 C 0.8496(4) 0.4103(3) 0.83944(6) 0.0277(5) Uani 1 1 d . . .
C5 C 0.8013(4) 0.5079(3) 0.86970(5) 0.0260(5) Uani 1 1 d . A .
H5 H 0.7009 0.5931 0.8699 0.031 Uiso 1 1 calc R . .
C6 C 0.9260(4) 0.4546(2) 0.89738(5) 0.0213(4) Uani 1 1 d . . .
C7 C 0.9174(4) 0.4867(2) 0.93709(5) 0.0211(4) Uani 1 1 d . A .
H7 H 0.7855 0.5588 0.9404 0.025 Uiso 1 1 calc R . .
C8 C 0.8492(4) 0.3432(2) 0.95867(5) 0.0222(4) Uani 1 1 d . . .
H8 H 0.7839 0.3720 0.9828 0.027 Uiso 1 1 calc R A .
C9 C 0.6822(4) 0.2443(2) 0.93886(6) 0.0248(5) Uani 1 1 d . A .
H9 H 0.5264 0.2704 0.9332 0.030 Uiso 1 1 calc R . .
C10 C 0.7832(4) 0.1148(2) 0.93029(6) 0.0232(5) Uani 1 1 d . . .
C11 C 0.6973(4) -0.0106(3) 0.90613(6) 0.0270(5) Uani 1 1 d . A .
H11 H 0.5243 -0.0123 0.9084 0.032 Uiso 1 1 calc R . .
C12 C 0.7520(4) 0.0212(3) 0.86608(6) 0.0278(5) Uani 1 1 d . . .
H12A H 0.6866 0.1211 0.8597 0.033 Uiso 1 1 calc R A .
H12B H 0.6717 -0.0555 0.8511 0.033 Uiso 1 1 calc R . .
C13 C 1.0807(4) -0.1188(3) 0.83467(6) 0.0298(5) Uani 1 1 d . . .
C14 C 1.2422(5) -0.2108(3) 0.84581(7) 0.0376(6) Uani 1 1 d . A .
H14A H 1.2813 -0.2972 0.8318 0.045 Uiso 1 1 calc R . .
H14B H 1.3209 -0.1915 0.8679 0.045 Uiso 1 1 calc R . .
C15 C 0.9522(5) -0.1460(4) 0.79970(8) 0.0566(9) Uani 1 1 d . A .
H15A H 1.0294 -0.2267 0.7861 0.085 Uiso 1 1 calc R . .
H15B H 0.9518 -0.0531 0.7853 0.085 Uiso 1 1 calc R . .
H15C H 0.7920 -0.1759 0.8050 0.085 Uiso 1 1 calc R . .
C16 C 0.7416(5) 0.4120(3) 0.80367(6) 0.0444(7) Uani 1 1 d . A .
C17 C 1.1270(4) 0.5649(2) 0.95300(6) 0.0233(5) Uani 1 1 d . . .
C18 C 1.3014(4) 0.6114(3) 0.93263(7) 0.0320(5) Uani 1 1 d . A .
H18A H 1.4270 0.6652 0.9432 0.038 Uiso 1 1 calc R . .
H18B H 1.3012 0.5911 0.9074 0.038 Uiso 1 1 calc R . .
C19 C 1.1184(5) 0.5938(3) 0.99288(6) 0.0429(7) Uani 1 1 d . A .
H19A H 1.2511 0.6565 0.9999 0.064 Uiso 1 1 calc R . .
H19B H 1.1247 0.4974 1.0059 0.064 Uiso 1 1 calc R . .
H19C H 0.9738 0.6464 0.9989 0.064 Uiso 1 1 calc R . .
C20 C 1.0172(4) 0.1143(2) 0.94640(5) 0.0217(5) Uani 1 1 d . A .
C21 C 0.518(2) 0.5659(17) 0.7629(3) 0.059(3) Uani 0.50 1 d PD A 1
H21A H 0.4157 0.6542 0.7638 0.089 Uiso 0.50 1 calc PR A 1
H21B H 0.4332 0.4795 0.7530 0.089 Uiso 0.50 1 calc PR A 1
H21C H 0.6523 0.5883 0.7475 0.089 Uiso 0.50 1 calc PR A 1
C21X C 0.443(2) 0.5120(17) 0.7671(3) 0.059(3) Uani 0.50 1 d PD A 2
H21D H 0.3408 0.6003 0.7651 0.089 Uiso 0.50 1 calc PR A 2
H21E H 0.3481 0.4206 0.7698 0.089 Uiso 0.50 1 calc PR A 2
H21F H 0.5379 0.5037 0.7452 0.089 Uiso 0.50 1 calc PR A 2

loop_
_atom_site_aniso_label
_atom_site_aniso_U_11
_atom_site_aniso_U_22
_atom_site_aniso_U_33
_atom_site_aniso_U_23
_atom_site_aniso_U_13
_atom_site_aniso_U_12
O1 0.0215(8) 0.0305(8) 0.0153(7) 0.0007(6) 0.0007(6) 0.0063(7)
O2 0.0259(8) 0.0260(7) 0.0168(7) 0.0024(6) -0.0006(6) 0.0024(7)
O3 0.0235(8) 0.0291(8) 0.0293(8) 0.0009(7) -0.0001(6) 0.0029(7)
O4 0.0246(8) 0.0317(8) 0.0360(9) -0.0043(7) 0.0079(7) -0.0021(7)
O5 0.0852(17) 0.1054(18) 0.0246(10) -0.0268(11) -0.0254(11) 0.0488(15)
O6 0.0652(14) 0.0888(15) 0.0219(9) -0.0077(9) -0.0184(9) 0.0426(13)
C1 0.0181(11) 0.0320(11) 0.0225(10) -0.0066(9) -0.0019(8) 0.0004(10)
C2 0.0275(12) 0.0389(12) 0.0197(10) -0.0035(10) 0.0052(9) 0.0050(11)
C3 0.0260(12) 0.0356(12) 0.0128(9) 0.0011(8) 0.0040(8) -0.0003(10)
C4 0.0269(12) 0.0416(13) 0.0145(10) -0.0013(9) -0.0009(9) 0.0075(10)
C5 0.0278(12) 0.0328(12) 0.0175(10) 0.0007(9) 0.0017(9) 0.0075(10)
C6 0.0209(10) 0.0251(11) 0.0178(9) 0.0003(8) 0.0028(8) 0.0021(9)
C7 0.0214(10) 0.0250(10) 0.0169(9) 0.0015(8) 0.0033(8) 0.0051(9)
C8 0.0239(11) 0.0270(11) 0.0156(9) 0.0016(8) 0.0068(8) 0.0012(9)
C9 0.0180(11) 0.0355(12) 0.0210(10) 0.0030(9) 0.0052(8) -0.0019(10)
C10 0.0192(11) 0.0293(11) 0.0212(10) 0.0014(9) 0.0052(8) -0.0002(9)
C11 0.0149(10) 0.0329(12) 0.0331(12) -0.0071(10) 0.0056(9) -0.0033(10)
C12 0.0177(11) 0.0391(13) 0.0266(11) -0.0071(10) -0.0040(9) 0.0000(10)
C13 0.0204(12) 0.0404(13) 0.0287(12) -0.0126(10) 0.0011(10) -0.0027(11)
C14 0.0307(14) 0.0318(13) 0.0501(16) -0.0108(11) 0.0061(12) -0.0019(11)
C15 0.0475(17) 0.078(2) 0.0440(17) -0.0380(16) -0.0143(14) 0.0063(16)
C16 0.0464(17) 0.0693(18) 0.0175(11) -0.0044(12) -0.0099(11) 0.0253(15)
C17 0.0259(12) 0.0234(10) 0.0205(10) 0.0022(8) -0.0025(9) 0.0044(9)
C18 0.0216(12) 0.0446(14) 0.0299(12) -0.0037(11) -0.0022(10) -0.0024(11)
C19 0.0598(19) 0.0504(15) 0.0185(11) -0.0060(11) -0.0016(12) -0.0132(14)
C20 0.0248(12) 0.0238(10) 0.0164(10) 0.0031(8) 0.0066(8) -0.0006(9)
C21 0.058(7) 0.099(10) 0.021(2) 0.003(3) -0.019(4) 0.034(5)
C21X 0.058(7) 0.099(10) 0.021(2) 0.003(3) -0.019(4) 0.034(5)

loop_
_atom_type_symbol
_atom_type_description
_atom_type_scat_dispersion_real
_atom_type_scat_dispersion_imag
_atom_type_scat_source
C C 0.0033 0.0016 'International Tables Vol C Tables 4.2.6.8 and 6.1.1.4'
H H 0.0000 0.0000 'International Tables Vol C Tables 4.2.6.8 and 6.1.1.4'
O O 0.0106 0.0060 'International Tables Vol C Tables 4.2.6.8 and 6.1.1.4'

loop_
_geom_angle_atom_site_label_1
_geom_angle_atom_site_label_2
_geom_angle_atom_site_label_3
_geom_angle
C3 O1 C6 107.32(17)
C20 O2 C8 109.34(16)
C11 O4 H4 109.5
C16 O6 C21 117.7(7)
C16 O6 C21X 111.9(7)
C21 O6 C21X 25.7(7)
C13 C1 C12 112.22(18)
C13 C1 C2 109.50(17)
C12 C1 C2 113.60(19)
C13 C1 H1 107.1
C12 C1 H1 107.1
C2 C1 H1 107.1
C3 C2 C1 113.28(17)
C3 C2 H2A 108.9
C1 C2 H2A 108.9
C3 C2 H2B 108.9
C1 C2 H2B 108.9
H2A C2 H2B 107.7
C4 C3 O1 109.31(18)
C4 C3 C2 133.7(2)
O1 C3 C2 116.53(19)
C3 C4 C5 107.02(18)
C3 C4 C16 124.8(2)
C5 C4 C16 127.9(2)
C6 C5 C4 106.21(19)
C6 C5 H5 126.9
C4 C5 H5 126.9
C5 C6 O1 110.07(18)
C5 C6 C7 131.8(2)
O1 C6 C7 117.18(17)
C6 C7 C17 116.27(18)
C6 C7 C8 110.96(17)
C17 C7 C8 112.19(17)
C6 C7 H7 105.5
C17 C7 H7 105.5
C8 C7 H7 105.5
O2 C8 C9 103.81(17)
O2 C8 C7 109.34(16)
C9 C8 C7 113.05(17)
O2 C8 H8 110.2
C9 C8 H8 110.2
C7 C8 H8 110.2
C10 C9 C8 110.0(2)
C10 C9 H9 125.0
C8 C9 H9 125.0
C9 C10 C20 107.92(19)
C9 C10 C11 129.4(2)
C20 C10 C11 122.52(18)
O4 C11 C10 112.46(18)
O4 C11 C12 112.08(17)
C10 C11 C12 111.60(18)
O4 C11 H11 106.8
C10 C11 H11 106.8
C12 C11 H11 106.8
C11 C12 C1 115.43(17)
C11 C12 H12A 108.4
C1 C12 H12A 108.4
C11 C12 H12B 108.4
C1 C12 H12B 108.4
H12A C12 H12B 107.5
C14 C13 C15 121.4(2)
C14 C13 C1 121.8(2)
C15 C13 C1 116.8(2)
C13 C14 H14A 120.0
C13 C14 H14B 120.0
H14A C14 H14B 120.0
C13 C15 H15A 109.5
C13 C15 H15B 109.5
H15A C15 H15B 109.5
C13 C15 H15C 109.5
H15A C15 H15C 109.5
H15B C15 H15C 109.5
O5 C16 O6 122.6(2)
O5 C16 C4 125.7(2)
O6 C16 C4 111.7(2)
C18 C17 C19 122.2(2)
C18 C17 C7 121.9(2)
C19 C17 C7 115.80(19)
C17 C18 H18A 120.0
C17 C18 H18B 120.0
H18A C18 H18B 120.0
C17 C19 H19A 109.5
C17 C19 H19B 109.5
H19A C19 H19B 109.5
C17 C19 H19C 109.5
H19A C19 H19C 109.5
H19B C19 H19C 109.5
O3 C20 O2 121.3(2)
O3 C20 C10 130.1(2)
O2 C20 C10 108.66(18)
O6 C21 H21A 109.5
O6 C21 H21B 109.5
H21A C21 H21B 109.5
O6 C21 H21C 109.5
H21A C21 H21C 109.5
H21B C21 H21C 109.5
O6 C21X H21D 109.5
O6 C21X H21E 109.5
H21D C21X H21E 109.5
O6 C21X H21F 109.5
H21D C21X H21F 109.5
H21E C21X H21F 109.5

loop_
_geom_bond_atom_site_label_1
_geom_bond_atom_site_label_2
_geom_bond_distance
O1 C3 1.362(2)
O1 C6 1.381(2)
O2 C20 1.356(3)
O2 C8 1.449(3)
O3 C20 1.204(3)
O4 C11 1.422(3)
O4 H4 0.8400
O5 C16 1.201(3)
O6 C16 1.334(3)
O6 C21 1.473(9)
O6 C21X 1.513(9)
C1 C13 1.513(3)
C1 C12 1.550(3)
C1 C2 1.545(3)
C1 H1 1.0000
C2 C3 1.474(3)
C2 H2A 0.9900
C2 H2B 0.9900
C3 C4 1.352(3)
C4 C5 1.440(3)
C4 C16 1.461(3)
C5 C6 1.336(3)
C5 H5 0.9500
C6 C7 1.496(3)
C7 C17 1.511(3)
C7 C8 1.550(3)
C7 H7 1.0000
C8 C9 1.492(3)
C8 H8 1.0000
C9 C10 1.323(3)
C9 H9 0.9500
C10 C20 1.473(3)
C10 C11 1.508(3)
C11 C12 1.539(3)
C11 H11 1.0000
C12 H12A 0.9900
C12 H12B 0.9900
C13 C14 1.303(3)
C13 C15 1.509(3)
C14 H14A 0.9500
C14 H14B 0.9500
C15 H15A 0.9800
C15 H15B 0.9800
C15 H15C 0.9800
C17 C18 1.321(3)
C17 C19 1.497(3)
C18 H18A 0.9500
C18 H18B 0.9500
C19 H19A 0.9800
C19 H19B 0.9800
C19 H19C 0.9800
C21 H21A 0.9800
C21 H21B 0.9800
C21 H21C 0.9800
C21X H21D 0.9800
C21X H21E 0.9800
C21X H21F 0.9800

loop_
_geom_torsion_atom_site_label_1
_geom_torsion_atom_site_label_2
_geom_torsion_atom_site_label_3
_geom_torsion_atom_site_label_4
_geom_torsion
C13 C1 C2 C3 170.8(2)
C12 C1 C2 C3 44.5(3)
C6 O1 C3 C4 2.4(2)
C6 O1 C3 C2 -170.62(18)
C1 C2 C3 C4 -113.1(3)
C1 C2 C3 O1 57.8(3)
O1 C3 C4 C5 -1.4(3)
C2 C3 C4 C5 169.9(2)
O1 C3 C4 C16 -176.0(2)
C2 C3 C4 C16 -4.6(4)
C3 C4 C5 C6 -0.2(3)
C16 C4 C5 C6 174.2(3)
C4 C5 C6 O1 1.6(3)
C4 C5 C6 C7 -166.6(2)
C3 O1 C6 C5 -2.5(2)
C3 O1 C6 C7 167.62(18)
C5 C6 C7 C17 -113.9(3)
O1 C6 C7 C17 78.5(2)
C5 C6 C7 C8 116.3(3)
O1 C6 C7 C8 -51.3(2)
C20 O2 C8 C9 3.7(2)
C20 O2 C8 C7 -117.17(17)
C6 C7 C8 O2 81.0(2)
C17 C7 C8 O2 -50.9(2)
C6 C7 C8 C9 -34.1(2)
C17 C7 C8 C9 -166.02(18)
O2 C8 C9 C10 -5.2(2)
C7 C8 C9 C10 113.2(2)
C8 C9 C10 C20 4.5(2)
C8 C9 C10 C11 -170.7(2)
C9 C10 C11 O4 -148.8(2)
C20 C10 C11 O4 36.7(3)
C9 C10 C11 C12 84.3(3)
C20 C10 C11 C12 -90.3(2)
O4 C11 C12 C1 -60.3(2)
C10 C11 C12 C1 66.8(2)
C13 C1 C12 C11 106.8(2)
C2 C1 C12 C11 -128.3(2)
C12 C1 C13 C14 -122.3(2)
C2 C1 C13 C14 110.6(3)
C12 C1 C13 C15 57.9(3)
C2 C1 C13 C15 -69.2(3)
C21 O6 C16 O5 -14.3(6)
C21X O6 C16 O5 13.3(6)
C21 O6 C16 C4 166.5(5)
C21X O6 C16 C4 -165.8(5)
C3 C4 C16 O5 0.7(5)
C5 C4 C16 O5 -172.7(3)
C3 C4 C16 O6 179.9(2)
C5 C4 C16 O6 6.4(4)
C6 C7 C17 C18 4.4(3)
C8 C7 C17 C18 133.6(2)
C6 C7 C17 C19 -178.9(2)
C8 C7 C17 C19 -49.7(3)
C8 O2 C20 O3 -179.86(18)
C8 O2 C20 C10 -1.3(2)
C9 C10 C20 O3 176.3(2)
C11 C10 C20 O3 -8.1(3)
C9 C10 C20 O2 -2.1(2)
C11 C10 C20 O2 173.46(18)
